data_4024594
loop_
_publ_author_name
'Kang-sang Lee'
'Amir H. Hoveyda'

_publ_section_title
;
Monodentate Non-C2-symmetric Chiral N-Heterocyclic Carbene Complexes for
Enantioselective Synthesis. Cu-Catalyzed Conjugate Additions of Aryl- and
Alkenylsilylfluorides to Cyclic Enones
;
_journal_name_full 'Journal of Organic Chemistry'
_journal_page_first 4455
_journal_page_last 4462
_journal_paper_doi 10.1021/jo900589x
_journal_volume 74
_journal_year 2009
_chemical_absolute_configuration syn
_chemical_formula_moiety '(C39 H31 N2)+(B F4)-'
_chemical_formula_sum 'C39 H31 B F4 N2'
_chemical_formula_weight 614.47
_chemical_melting_point ?
_chemical_name_systematic
; 
 ? 
;
_space_group_IT_number 96
_symmetry_cell_setting tetragonal
_symmetry_space_group_name_Hall 'P 4nw 2abw'
_symmetry_space_group_name_H-M 'P 43 21 2'
_atom_sites_solution_hydrogens geom
_atom_sites_solution_primary direct
_atom_sites_solution_secondary difmap
_audit_creation_method SHELXL-97
_cell_angle_alpha 90.00
_cell_angle_beta 90.00
_cell_angle_gamma 90.00
_cell_formula_units_Z 8
_cell_length_a 12.8839(10)
_cell_length_b 12.8839(10)
_cell_length_c 37.340(4)
_cell_measurement_reflns_used 6645
_cell_measurement_temperature 100(2)
_cell_measurement_theta_max 19.92
_cell_measurement_theta_min 2.28
_cell_volume 6198.3(10)
_computing_cell_refinement 'Bruker SAINT'
_computing_data_collection 'Bruker SMART'
_computing_data_reduction 'Bruker SAINT'
_computing_molecular_graphics 'Bruker SHELXTL'
_computing_publication_material 'Bruker SHELXTL'
_computing_structure_refinement 'SHELXL-97 (Sheldrick, 2008)'
_computing_structure_solution 'SHELXS-97 (Sheldrick, 2008)'
_diffrn_ambient_temperature 100(2)
_diffrn_measured_fraction_theta_full 0.999
_diffrn_measured_fraction_theta_max 0.999
_diffrn_measurement_device_type 'Bruker SMART APEX CCD'
_diffrn_measurement_method '0.3 deg wide \w exposures'
_diffrn_radiation_monochromator graphite
_diffrn_radiation_source 'normal-focus sealed tube'
_diffrn_radiation_type MoK\a
_diffrn_radiation_wavelength 0.71073
_diffrn_reflns_av_R_equivalents 0.1448
_diffrn_reflns_av_sigmaI/netI 0.0761
_diffrn_reflns_limit_h_max 15
_diffrn_reflns_limit_h_min -15
_diffrn_reflns_limit_k_max 15
_diffrn_reflns_limit_k_min -15
_diffrn_reflns_limit_l_max 45
_diffrn_reflns_limit_l_min -45
_diffrn_reflns_number 63091
_diffrn_reflns_theta_full 25.50
_diffrn_reflns_theta_max 25.50
_diffrn_reflns_theta_min 1.92
_exptl_absorpt_coefficient_mu 0.093
_exptl_absorpt_correction_T_max 0.9972
_exptl_absorpt_correction_T_min 0.9926
_exptl_absorpt_correction_type multi-scan
_exptl_absorpt_process_details SADABS
_exptl_crystal_colour colorless
_exptl_crystal_density_diffrn 1.317
_exptl_crystal_density_meas ?
_exptl_crystal_density_method .
_exptl_crystal_description block
_exptl_crystal_F_000 2560
_exptl_crystal_size_max 0.08
_exptl_crystal_size_mid 0.06
_exptl_crystal_size_min 0.03
_refine_diff_density_max 0.187
_refine_diff_density_min -0.209
_refine_diff_density_rms 0.047
_refine_ls_abs_structure_details 'Flack H D (1983), Acta Cryst. A39, 876-881'
_refine_ls_abs_structure_Flack -0.2(9)
_refine_ls_extinction_coef na
_refine_ls_extinction_method none
_refine_ls_goodness_of_fit_ref 1.032
_refine_ls_hydrogen_treatment noref
_refine_ls_matrix_type full
_refine_ls_number_parameters 415
_refine_ls_number_reflns 5764
_refine_ls_number_restraints 0
_refine_ls_restrained_S_all 1.032
_refine_ls_R_factor_all 0.0949
_refine_ls_R_factor_gt 0.0510
_refine_ls_shift/su_max 0.000
_refine_ls_shift/su_mean 0.000
_refine_ls_structure_factor_coef Fsqd
_refine_ls_weighting_details 'calc w=1/[\s^2^(Fo^2^)+(0.0516P)^2^+0.4266P] where P=(Fo^2^+2Fc^2^)/3'
_refine_ls_weighting_scheme calc
_refine_ls_wR_factor_gt 0.0995
_refine_ls_wR_factor_ref 0.1153
_reflns_number_gt 3964
_reflns_number_total 5764
_reflns_threshold_expression >2sigma(I)
_cod_data_source_file jo900589x_si_002.cif
_cod_data_source_block C39H31N2BF4
_cod_depositor_comments
;
The following automatic conversions were performed:

'_chemical_melting_point' value 'not measured' was changed to '?' -
the value is undefined or not given.

Automatic conversion script
Id: cif_fix_values 1646 2011-03-28 12:23:43Z adriana 
;
_cod_database_code 4024594

loop_
_symmetry_equiv_pos_as_xyz
'x, y, z'
'-y+1/2, x+1/2, z+3/4'
'y+1/2, -x+1/2, z+1/4'
'x+1/2, -y+1/2, -z+1/4'
'-x+1/2, y+1/2, -z+3/4'
'-x, -y, z+1/2'
'y, x, -z'
'-y, -x, -z+1/2'

loop_
_atom_site_label
_atom_site_type_symbol
_atom_site_fract_x
_atom_site_fract_y
_atom_site_fract_z
_atom_site_U_iso_or_equiv
_atom_site_adp_type
_atom_site_occupancy
_atom_site_symmetry_multiplicity
_atom_site_calc_flag
_atom_site_refinement_flags
_atom_site_disorder_assembly
_atom_site_disorder_group
N1 N 0.73882(17) 0.43300(18) 0.13886(6) 0.0216(6) Uani 1 1 d . . .
N2 N 0.74594(17) 0.39948(17) 0.08099(6) 0.0213(6) Uani 1 1 d . . .
C1 C 0.7684(2) 0.3697(2) 0.11360(8) 0.0244(7) Uani 1 1 d . . .
H1 H 0.8036 0.3065 0.1185 0.029 Uiso 1 1 calc R . .
C2 C 0.6838(2) 0.4974(2) 0.08235(7) 0.0229(7) Uani 1 1 d . . .
H2 H 0.7181 0.5516 0.0673 0.027 Uiso 1 1 calc R . .
C3 C 0.6931(2) 0.5277(2) 0.12249(7) 0.0232(7) Uani 1 1 d . . .
H3 H 0.6221 0.5392 0.1326 0.028 Uiso 1 1 calc R . .
C4 C 0.7506(2) 0.3347(2) 0.04944(8) 0.0232(7) Uani 1 1 d . . .
C5 C 0.7045(2) 0.2372(2) 0.05181(9) 0.0284(7) Uani 1 1 d . . .
H5 H 0.6773 0.2136 0.0740 0.034 Uiso 1 1 calc R . .
C6 C 0.6986(2) 0.1755(2) 0.02207(9) 0.0328(8) Uani 1 1 d . . .
H6 H 0.6671 0.1090 0.0236 0.039 Uiso 1 1 calc R . .
C7 C 0.7382(2) 0.2096(2) -0.01012(9) 0.0321(8) Uani 1 1 d . . .
H7 H 0.7325 0.1671 -0.0308 0.038 Uiso 1 1 calc R . .
C8 C 0.7863(2) 0.3059(2) -0.01234(8) 0.0290(8) Uani 1 1 d . . .
H8 H 0.8156 0.3275 -0.0345 0.035 Uiso 1 1 calc R . .
C9 C 0.7923(2) 0.3713(2) 0.01737(8) 0.0248(7) Uani 1 1 d . . .
C10 C 0.8389(2) 0.4766(2) 0.01323(8) 0.0252(7) Uani 1 1 d . . .
C11 C 0.8162(2) 0.5348(2) -0.01741(8) 0.0313(8) Uani 1 1 d . . .
H11 H 0.7736 0.5054 -0.0355 0.038 Uiso 1 1 calc R . .
C12 C 0.8542(2) 0.6339(3) -0.02182(9) 0.0366(9) Uani 1 1 d . . .
H12 H 0.8366 0.6729 -0.0425 0.044 Uiso 1 1 calc R . .
C13 C 0.9184(2) 0.6762(3) 0.00414(9) 0.0370(8) Uani 1 1 d . . .
H13 H 0.9443 0.7448 0.0014 0.044 Uiso 1 1 calc R . .
C14 C 0.9445(2) 0.6186(3) 0.03401(8) 0.0324(8) Uani 1 1 d . . .
H14 H 0.9890 0.6475 0.0517 0.039 Uiso 1 1 calc R . .
C15 C 0.9063(2) 0.5192(2) 0.03840(8) 0.0265(7) Uani 1 1 d . . .
H15 H 0.9261 0.4796 0.0587 0.032 Uiso 1 1 calc R . .
C16 C 0.5742(2) 0.4811(2) 0.06955(7) 0.0246(7) Uani 1 1 d . . .
C17 C 0.5320(3) 0.5494(2) 0.04523(8) 0.0328(8) Uani 1 1 d . . .
H17 H 0.5737 0.6035 0.0357 0.039 Uiso 1 1 calc R . .
C18 C 0.4287(3) 0.5401(3) 0.03450(9) 0.0377(9) Uani 1 1 d . . .
H18 H 0.4003 0.5884 0.0179 0.045 Uiso 1 1 calc R . .
C19 C 0.3681(3) 0.4615(3) 0.04781(9) 0.0381(9) Uani 1 1 d . . .
H19 H 0.2975 0.4556 0.0407 0.046 Uiso 1 1 calc R . .
C20 C 0.4103(2) 0.3907(3) 0.07162(8) 0.0362(8) Uani 1 1 d . . .
H20 H 0.3687 0.3358 0.0807 0.043 Uiso 1 1 calc R . .
C21 C 0.5128(2) 0.3997(2) 0.08221(8) 0.0318(8) Uani 1 1 d . . .
H21 H 0.5416 0.3502 0.0982 0.038 Uiso 1 1 calc R . .
C22 C 0.7589(2) 0.6225(2) 0.12957(8) 0.0268(7) Uani 1 1 d . . .
C23 C 0.7118(3) 0.7162(2) 0.13623(9) 0.0379(9) Uani 1 1 d . . .
H23 H 0.6383 0.7196 0.1376 0.046 Uiso 1 1 calc R . .
C24 C 0.7702(3) 0.8062(3) 0.14103(10) 0.0497(10) Uani 1 1 d . . .
H24 H 0.7368 0.8709 0.1452 0.060 Uiso 1 1 calc R . .
C25 C 0.8765(4) 0.8002(3) 0.13970(9) 0.0544(11) Uani 1 1 d . . .
H25 H 0.9167 0.8614 0.1427 0.065 Uiso 1 1 calc R . .
C26 C 0.9255(3) 0.7069(3) 0.13418(9) 0.0480(10) Uani 1 1 d . . .
H26 H 0.9992 0.7035 0.1339 0.058 Uiso 1 1 calc R . .
C27 C 0.8669(3) 0.6172(3) 0.12897(8) 0.0359(8) Uani 1 1 d . . .
H27 H 0.9006 0.5526 0.1250 0.043 Uiso 1 1 calc R . .
C28 C 0.7668(2) 0.4268(2) 0.17613(7) 0.0256(7) Uani 1 1 d . . .
C29 C 0.8696(3) 0.4037(2) 0.18505(8) 0.0331(8) Uani 1 1 d . . .
H29 H 0.9190 0.3891 0.1668 0.040 Uiso 1 1 calc R . .
C30 C 0.8986(3) 0.4023(3) 0.22072(9) 0.0383(9) Uani 1 1 d . . .
H30 H 0.9674 0.3834 0.2271 0.046 Uiso 1 1 calc R . .
C31 C 0.8280(3) 0.4280(3) 0.24707(9) 0.0393(9) Uani 1 1 d . . .
H31 H 0.8483 0.4286 0.2715 0.047 Uiso 1 1 calc R . .
C32 C 0.7270(3) 0.4532(2) 0.23750(8) 0.0325(8) Uani 1 1 d . . .
H32 H 0.6792 0.4727 0.2557 0.039 Uiso 1 1 calc R . .
C33 C 0.6936(2) 0.4508(2) 0.20211(8) 0.0276(7) Uani 1 1 d . . .
C34 C 0.5815(2) 0.4671(3) 0.19365(8) 0.0295(8) Uani 1 1 d . . .
C35 C 0.5262(2) 0.3905(2) 0.17537(8) 0.0309(8) Uani 1 1 d . . .
H35 H 0.5604 0.3287 0.1680 0.037 Uiso 1 1 calc R . .
C36 C 0.4221(3) 0.4040(3) 0.16787(8) 0.0356(8) Uani 1 1 d . . .
H36 H 0.3852 0.3511 0.1555 0.043 Uiso 1 1 calc R . .
C37 C 0.3709(3) 0.4934(3) 0.17811(8) 0.0353(8) Uani 1 1 d . . .
H37 H 0.2995 0.5027 0.1726 0.042 Uiso 1 1 calc R . .
C38 C 0.4252(3) 0.5693(3) 0.19643(9) 0.0370(8) Uani 1 1 d . . .
H38 H 0.3909 0.6313 0.2035 0.044 Uiso 1 1 calc R . .
C39 C 0.5285(3) 0.5556(3) 0.20449(8) 0.0346(8) Uani 1 1 d . . .
H39 H 0.5642 0.6075 0.2177 0.042 Uiso 1 1 calc R . .
B1 B 0.0992(3) 0.3994(3) 0.11122(10) 0.0292(9) Uani 1 1 d . . .
F1 F 0.11756(14) 0.46787(15) 0.08403(5) 0.0466(5) Uani 1 1 d . . .
F2 F -0.00225(13) 0.35895(13) 0.10777(5) 0.0384(5) Uani 1 1 d . . .
F3 F 0.10717(15) 0.44762(15) 0.14415(5) 0.0475(5) Uani 1 1 d . . .
F4 F 0.16872(13) 0.31691(14) 0.10968(5) 0.0411(5) Uani 1 1 d . . .

loop_
_atom_site_aniso_label
_atom_site_aniso_U_11
_atom_site_aniso_U_22
_atom_site_aniso_U_33
_atom_site_aniso_U_23
_atom_site_aniso_U_13
_atom_site_aniso_U_12
N1 0.0229(14) 0.0188(13) 0.0231(14) -0.0008(11) 0.0038(11) -0.0022(11)
N2 0.0228(14) 0.0164(13) 0.0246(14) -0.0012(11) 0.0009(11) 0.0011(10)
C1 0.0208(16) 0.0209(16) 0.0314(19) 0.0026(15) 0.0008(14) -0.0009(14)
C2 0.0240(17) 0.0172(16) 0.0275(17) -0.0016(13) 0.0028(13) 0.0010(13)
C3 0.0233(17) 0.0220(17) 0.0243(17) 0.0017(13) 0.0022(13) 0.0004(13)
C4 0.0204(16) 0.0234(17) 0.0259(17) -0.0050(14) -0.0011(14) 0.0013(13)
C5 0.0259(18) 0.0273(18) 0.0320(19) 0.0017(15) 0.0003(14) 0.0044(15)
C6 0.0291(19) 0.0266(18) 0.043(2) -0.0025(17) -0.0029(16) 0.0067(16)
C7 0.0296(19) 0.0290(19) 0.038(2) -0.0081(16) -0.0099(16) 0.0083(15)
C8 0.0232(17) 0.036(2) 0.0282(19) -0.0036(16) 0.0005(14) 0.0071(15)
C9 0.0209(17) 0.0264(17) 0.0271(18) -0.0015(14) -0.0021(13) 0.0047(14)
C10 0.0163(16) 0.0330(19) 0.0264(17) 0.0000(15) 0.0053(13) 0.0021(14)
C11 0.0275(18) 0.036(2) 0.0298(18) -0.0007(16) 0.0000(15) 0.0015(16)
C12 0.032(2) 0.039(2) 0.039(2) 0.0091(17) 0.0016(16) 0.0009(16)
C13 0.0285(19) 0.037(2) 0.045(2) 0.0044(18) 0.0111(17) -0.0035(17)
C14 0.0294(19) 0.037(2) 0.0312(19) -0.0039(16) 0.0063(15) -0.0069(16)
C15 0.0213(17) 0.0342(19) 0.0239(17) 0.0007(14) 0.0059(14) -0.0015(15)
C16 0.0261(17) 0.0238(17) 0.0237(17) -0.0026(14) 0.0045(14) 0.0041(14)
C17 0.0316(19) 0.0254(18) 0.041(2) 0.0014(15) 0.0008(16) 0.0063(15)
C18 0.030(2) 0.035(2) 0.048(2) 0.0019(17) -0.0037(17) 0.0137(17)
C19 0.0235(18) 0.050(2) 0.041(2) -0.0089(18) 0.0011(16) 0.0039(18)
C20 0.029(2) 0.040(2) 0.040(2) 0.0010(17) -0.0004(16) -0.0076(16)
C21 0.0265(18) 0.0333(19) 0.0356(19) 0.0030(15) 0.0024(15) -0.0065(15)
C22 0.035(2) 0.0240(17) 0.0218(17) -0.0002(14) -0.0002(14) -0.0032(15)
C23 0.047(2) 0.029(2) 0.038(2) -0.0006(16) -0.0114(17) 0.0031(17)
C24 0.080(3) 0.023(2) 0.046(2) -0.0027(17) -0.017(2) 0.004(2)
C25 0.086(3) 0.044(3) 0.034(2) 0.0029(18) -0.011(2) -0.030(2)
C26 0.049(2) 0.053(3) 0.043(2) -0.0029(19) 0.0040(19) -0.026(2)
C27 0.034(2) 0.036(2) 0.037(2) 0.0002(16) 0.0041(16) -0.0106(16)
C28 0.0319(19) 0.0210(16) 0.0238(17) 0.0013(14) 0.0014(15) -0.0072(14)
C29 0.036(2) 0.035(2) 0.0285(19) 0.0008(15) 0.0019(15) -0.0011(16)
C30 0.035(2) 0.042(2) 0.038(2) 0.0032(16) -0.0074(17) -0.0023(16)
C31 0.043(2) 0.048(2) 0.0269(19) 0.0042(17) -0.0039(17) -0.0154(18)
C32 0.037(2) 0.036(2) 0.0248(18) -0.0051(14) 0.0049(15) -0.0153(16)
C33 0.0301(19) 0.0264(18) 0.0262(18) 0.0013(14) 0.0034(15) -0.0104(14)
C34 0.0332(19) 0.0346(19) 0.0208(17) 0.0003(14) 0.0075(15) -0.0073(16)
C35 0.033(2) 0.0269(18) 0.0325(19) -0.0033(15) 0.0054(15) -0.0078(15)
C36 0.033(2) 0.044(2) 0.0291(18) -0.0050(16) 0.0034(16) -0.0115(17)
C37 0.0305(19) 0.044(2) 0.0317(19) -0.0015(17) 0.0055(15) -0.0070(17)
C38 0.030(2) 0.034(2) 0.047(2) -0.0078(17) 0.0091(17) -0.0032(16)
C39 0.036(2) 0.033(2) 0.035(2) -0.0111(16) 0.0066(16) -0.0088(17)
B1 0.020(2) 0.035(2) 0.032(2) 0.0036(18) -0.0011(16) 0.0035(17)
F1 0.0371(12) 0.0467(12) 0.0560(13) 0.0200(10) -0.0033(10) -0.0049(10)
F2 0.0268(11) 0.0404(12) 0.0481(12) -0.0010(9) 0.0007(9) -0.0011(9)
F3 0.0434(12) 0.0516(13) 0.0476(12) -0.0164(10) -0.0060(10) 0.0037(10)
F4 0.0318(10) 0.0349(11) 0.0565(13) 0.0013(10) -0.0016(9) 0.0091(9)

loop_
_atom_type_symbol
_atom_type_description
_atom_type_scat_dispersion_real
_atom_type_scat_dispersion_imag
_atom_type_scat_source
C C 0.0033 0.0016 'International Tables Vol C Tables 4.2.6.8 and 6.1.1.4'
H H 0.0000 0.0000 'International Tables Vol C Tables 4.2.6.8 and 6.1.1.4'
N N 0.0061 0.0033 'International Tables Vol C Tables 4.2.6.8 and 6.1.1.4'
B B 0.0013 0.0007 'International Tables Vol C Tables 4.2.6.8 and 6.1.1.4'
F F 0.0171 0.0103 'International Tables Vol C Tables 4.2.6.8 and 6.1.1.4'

loop_
_geom_angle_atom_site_label_1
_geom_angle_atom_site_label_2
_geom_angle_atom_site_label_3
_geom_angle
_geom_angle_site_symmetry_1
_geom_angle_site_symmetry_3
_geom_angle_publ_flag
C1 N1 C28 126.2(3) . . ?
C1 N1 C3 109.4(2) . . ?
C28 N1 C3 122.9(2) . . ?
C1 N2 C4 125.4(2) . . ?
C1 N2 C2 109.5(2) . . ?
C4 N2 C2 122.5(2) . . ?
N1 C1 N2 115.1(3) . . ?
N1 C1 H1 122.4 . . ?
N2 C1 H1 122.4 . . ?
N2 C2 C16 111.9(2) . . ?
N2 C2 C3 101.7(2) . . ?
C16 C2 C3 114.5(2) . . ?
N2 C2 H2 109.5 . . ?
C16 C2 H2 109.5 . . ?
C3 C2 H2 109.5 . . ?
N1 C3 C22 111.7(2) . . ?
N1 C3 C2 102.8(2) . . ?
C22 C3 C2 114.6(2) . . ?
N1 C3 H3 109.2 . . ?
C22 C3 H3 109.2 . . ?
C2 C3 H3 109.2 . . ?
C5 C4 C9 121.6(3) . . ?
C5 C4 N2 116.9(3) . . ?
C9 C4 N2 121.4(3) . . ?
C6 C5 C4 119.8(3) . . ?
C6 C5 H5 120.1 . . ?
C4 C5 H5 120.1 . . ?
C5 C6 C7 120.2(3) . . ?
C5 C6 H6 119.9 . . ?
C7 C6 H6 119.9 . . ?
C6 C7 C8 120.1(3) . . ?
C6 C7 H7 120.0 . . ?
C8 C7 H7 120.0 . . ?
C7 C8 C9 121.1(3) . . ?
C7 C8 H8 119.4 . . ?
C9 C8 H8 119.4 . . ?
C4 C9 C8 117.2(3) . . ?
C4 C9 C10 123.5(3) . . ?
C8 C9 C10 119.3(3) . . ?
C15 C10 C11 118.2(3) . . ?
C15 C10 C9 122.6(3) . . ?
C11 C10 C9 119.2(3) . . ?
C12 C11 C10 121.3(3) . . ?
C12 C11 H11 119.3 . . ?
C10 C11 H11 119.3 . . ?
C11 C12 C13 119.6(3) . . ?
C11 C12 H12 120.2 . . ?
C13 C12 H12 120.2 . . ?
C14 C13 C12 119.9(3) . . ?
C14 C13 H13 120.1 . . ?
C12 C13 H13 120.1 . . ?
C13 C14 C15 120.5(3) . . ?
C13 C14 H14 119.8 . . ?
C15 C14 H14 119.8 . . ?
C14 C15 C10 120.5(3) . . ?
C14 C15 H15 119.8 . . ?
C10 C15 H15 119.8 . . ?
C17 C16 C21 118.7(3) . . ?
C17 C16 C2 119.4(3) . . ?
C21 C16 C2 121.9(3) . . ?
C16 C17 C18 120.8(3) . . ?
C16 C17 H17 119.6 . . ?
C18 C17 H17 119.6 . . ?
C19 C18 C17 120.2(3) . . ?
C19 C18 H18 119.9 . . ?
C17 C18 H18 119.9 . . ?
C18 C19 C20 119.7(3) . . ?
C18 C19 H19 120.2 . . ?
C20 C19 H19 120.2 . . ?
C21 C20 C19 120.2(3) . . ?
C21 C20 H20 119.9 . . ?
C19 C20 H20 119.9 . . ?
C20 C21 C16 120.5(3) . . ?
C20 C21 H21 119.8 . . ?
C16 C21 H21 119.8 . . ?
C23 C22 C27 119.2(3) . . ?
C23 C22 C3 119.6(3) . . ?
C27 C22 C3 121.2(3) . . ?
C22 C23 C24 121.1(3) . . ?
C22 C23 H23 119.5 . . ?
C24 C23 H23 119.5 . . ?
C25 C24 C23 119.1(4) . . ?
C25 C24 H24 120.4 . . ?
C23 C24 H24 120.4 . . ?
C24 C25 C26 120.9(4) . . ?
C24 C25 H25 119.5 . . ?
C26 C25 H25 119.5 . . ?
C25 C26 C27 119.8(4) . . ?
C25 C26 H26 120.1 . . ?
C27 C26 H26 120.1 . . ?
C22 C27 C26 119.9(3) . . ?
C22 C27 H27 120.1 . . ?
C26 C27 H27 120.1 . . ?
C33 C28 C29 121.7(3) . . ?
C33 C28 N1 119.5(3) . . ?
C29 C28 N1 118.6(3) . . ?
C30 C29 C28 119.2(3) . . ?
C30 C29 H29 120.4 . . ?
C28 C29 H29 120.4 . . ?
C31 C30 C29 120.4(3) . . ?
C31 C30 H30 119.8 . . ?
C29 C30 H30 119.8 . . ?
C30 C31 C32 119.4(3) . . ?
C30 C31 H31 120.3 . . ?
C32 C31 H31 120.3 . . ?
C31 C32 C33 122.0(3) . . ?
C31 C32 H32 119.0 . . ?
C33 C32 H32 119.0 . . ?
C28 C33 C32 117.4(3) . . ?
C28 C33 C34 122.7(3) . . ?
C32 C33 C34 119.8(3) . . ?
C39 C34 C35 118.2(3) . . ?
C39 C34 C33 121.9(3) . . ?
C35 C34 C33 119.8(3) . . ?
C36 C35 C34 120.3(3) . . ?
C36 C35 H35 119.8 . . ?
C34 C35 H35 119.8 . . ?
C37 C36 C35 120.8(3) . . ?
C37 C36 H36 119.6 . . ?
C35 C36 H36 119.6 . . ?
C36 C37 C38 119.0(3) . . ?
C36 C37 H37 120.5 . . ?
C38 C37 H37 120.5 . . ?
C39 C38 C37 120.5(3) . . ?
C39 C38 H38 119.8 . . ?
C37 C38 H38 119.8 . . ?
C38 C39 C34 121.1(3) . . ?
C38 C39 H39 119.4 . . ?
C34 C39 H39 119.4 . . ?
F1 B1 F3 111.0(3) . . ?
F1 B1 F4 110.6(3) . . ?
F3 B1 F4 109.4(3) . . ?
F1 B1 F2 109.3(3) . . ?
F3 B1 F2 108.4(3) . . ?
F4 B1 F2 108.0(3) . . ?

loop_
_geom_bond_atom_site_label_1
_geom_bond_atom_site_label_2
_geom_bond_distance
_geom_bond_site_symmetry_2
_geom_bond_publ_flag
N1 C1 1.304(4) . ?
N1 C28 1.440(3) . ?
N1 C3 1.487(4) . ?
N2 C1 1.309(4) . ?
N2 C4 1.445(3) . ?
N2 C2 1.495(3) . ?
C1 H1 0.9500 . ?
C2 C16 1.505(4) . ?
C2 C3 1.554(4) . ?
C2 H2 1.0000 . ?
C3 C22 1.510(4) . ?
C3 H3 1.0000 . ?
C4 C5 1.392(4) . ?
C4 C9 1.395(4) . ?
C5 C6 1.368(4) . ?
C5 H5 0.9500 . ?
C6 C7 1.377(4) . ?
C6 H6 0.9500 . ?
C7 C8 1.389(4) . ?
C7 H7 0.9500 . ?
C8 C9 1.395(4) . ?
C8 H8 0.9500 . ?
C9 C10 1.492(4) . ?
C10 C15 1.392(4) . ?
C10 C11 1.399(4) . ?
C11 C12 1.377(4) . ?
C11 H11 0.9500 . ?
C12 C13 1.386(4) . ?
C12 H12 0.9500 . ?
C13 C14 1.382(4) . ?
C13 H13 0.9500 . ?
C14 C15 1.382(4) . ?
C14 H14 0.9500 . ?
C15 H15 0.9500 . ?
C16 C17 1.377(4) . ?
C16 C21 1.396(4) . ?
C17 C18 1.394(4) . ?
C17 H17 0.9500 . ?
C18 C19 1.373(5) . ?
C18 H18 0.9500 . ?
C19 C20 1.385(5) . ?
C19 H19 0.9500 . ?
C20 C21 1.384(4) . ?
C20 H20 0.9500 . ?
C21 H21 0.9500 . ?
C22 C23 1.374(4) . ?
C22 C27 1.393(4) . ?
C23 C24 1.394(5) . ?
C23 H23 0.9500 . ?
C24 C25 1.373(6) . ?
C24 H24 0.9500 . ?
C25 C26 1.373(6) . ?
C25 H25 0.9500 . ?
C26 C27 1.394(4) . ?
C26 H26 0.9500 . ?
C27 H27 0.9500 . ?
C28 C33 1.388(4) . ?
C28 C29 1.398(4) . ?
C29 C30 1.383(4) . ?
C29 H29 0.9500 . ?
C30 C31 1.381(5) . ?
C30 H30 0.9500 . ?
C31 C32 1.388(5) . ?
C31 H31 0.9500 . ?
C32 C33 1.390(4) . ?
C32 H32 0.9500 . ?
C33 C34 1.494(4) . ?
C34 C39 1.389(4) . ?
C34 C35 1.396(4) . ?
C35 C36 1.382(4) . ?
C35 H35 0.9500 . ?
C36 C37 1.382(5) . ?
C36 H36 0.9500 . ?
C37 C38 1.383(4) . ?
C37 H37 0.9500 . ?
C38 C39 1.376(4) . ?
C38 H38 0.9500 . ?
C39 H39 0.9500 . ?
B1 F1 1.365(4) . ?
B1 F3 1.381(4) . ?
B1 F4 1.391(4) . ?
B1 F2 1.414(4) . ?

loop_
_geom_torsion_atom_site_label_1
_geom_torsion_atom_site_label_2
_geom_torsion_atom_site_label_3
_geom_torsion_atom_site_label_4
_geom_torsion
_geom_torsion_site_symmetry_1
_geom_torsion_site_symmetry_2
_geom_torsion_site_symmetry_3
_geom_torsion_site_symmetry_4
_geom_torsion_publ_flag
C28 N1 C1 N2 -170.2(2) . . . . ?
C3 N1 C1 N2 -4.1(3) . . . . ?
C4 N2 C1 N1 -166.4(2) . . . . ?
C2 N2 C1 N1 -4.2(3) . . . . ?
C1 N2 C2 C16 -112.6(3) . . . . ?
C4 N2 C2 C16 50.1(3) . . . . ?
C1 N2 C2 C3 10.0(3) . . . . ?
C4 N2 C2 C3 172.8(2) . . . . ?
C1 N1 C3 C22 -113.3(3) . . . . ?
C28 N1 C3 C22 53.4(3) . . . . ?
C1 N1 C3 C2 10.0(3) . . . . ?
C28 N1 C3 C2 176.7(2) . . . . ?
N2 C2 C3 N1 -11.4(3) . . . . ?
C16 C2 C3 N1 109.5(3) . . . . ?
N2 C2 C3 C22 109.9(3) . . . . ?
C16 C2 C3 C22 -129.2(3) . . . . ?
C1 N2 C4 C5 47.4(4) . . . . ?
C2 N2 C4 C5 -112.5(3) . . . . ?
C1 N2 C4 C9 -137.3(3) . . . . ?
C2 N2 C4 C9 62.8(4) . . . . ?
C9 C4 C5 C6 -0.7(4) . . . . ?
N2 C4 C5 C6 174.6(3) . . . . ?
C4 C5 C6 C7 0.1(4) . . . . ?
C5 C6 C7 C8 1.4(5) . . . . ?
C6 C7 C8 C9 -2.3(5) . . . . ?
C5 C4 C9 C8 -0.2(4) . . . . ?
N2 C4 C9 C8 -175.3(2) . . . . ?
C5 C4 C9 C10 177.7(3) . . . . ?
N2 C4 C9 C10 2.7(4) . . . . ?
C7 C8 C9 C4 1.7(4) . . . . ?
C7 C8 C9 C10 -176.3(3) . . . . ?
C4 C9 C10 C15 44.1(4) . . . . ?
C8 C9 C10 C15 -138.0(3) . . . . ?
C4 C9 C10 C11 -137.1(3) . . . . ?
C8 C9 C10 C11 40.8(4) . . . . ?
C15 C10 C11 C12 -3.6(4) . . . . ?
C9 C10 C11 C12 177.5(3) . . . . ?
C10 C11 C12 C13 1.5(5) . . . . ?
C11 C12 C13 C14 0.7(5) . . . . ?
C12 C13 C14 C15 -0.7(5) . . . . ?
C13 C14 C15 C10 -1.5(5) . . . . ?
C11 C10 C15 C14 3.6(4) . . . . ?
C9 C10 C15 C14 -177.6(3) . . . . ?
N2 C2 C16 C17 -132.5(3) . . . . ?
C3 C2 C16 C17 112.5(3) . . . . ?
N2 C2 C16 C21 49.0(4) . . . . ?
C3 C2 C16 C21 -66.1(4) . . . . ?
C21 C16 C17 C18 2.5(5) . . . . ?
C2 C16 C17 C18 -176.1(3) . . . . ?
C16 C17 C18 C19 -0.8(5) . . . . ?
C17 C18 C19 C20 -0.8(5) . . . . ?
C18 C19 C20 C21 0.6(5) . . . . ?
C19 C20 C21 C16 1.1(5) . . . . ?
C17 C16 C21 C20 -2.6(5) . . . . ?
C2 C16 C21 C20 175.9(3) . . . . ?
N1 C3 C22 C23 -142.3(3) . . . . ?
C2 C3 C22 C23 101.4(3) . . . . ?
N1 C3 C22 C27 38.6(4) . . . . ?
C2 C3 C22 C27 -77.7(4) . . . . ?
C27 C22 C23 C24 2.4(5) . . . . ?
C3 C22 C23 C24 -176.6(3) . . . . ?
C22 C23 C24 C25 -1.2(5) . . . . ?
C23 C24 C25 C26 -0.8(6) . . . . ?
C24 C25 C26 C27 1.5(5) . . . . ?
C23 C22 C27 C26 -1.7(5) . . . . ?
C3 C22 C27 C26 177.4(3) . . . . ?
C25 C26 C27 C22 -0.3(5) . . . . ?
C1 N1 C28 C33 -141.9(3) . . . . ?
C3 N1 C28 C33 53.7(4) . . . . ?
C1 N1 C28 C29 42.6(4) . . . . ?
C3 N1 C28 C29 -121.8(3) . . . . ?
C33 C28 C29 C30 1.6(5) . . . . ?
N1 C28 C29 C30 177.0(3) . . . . ?
C28 C29 C30 C31 -3.0(5) . . . . ?
C29 C30 C31 C32 1.4(5) . . . . ?
C30 C31 C32 C33 1.6(5) . . . . ?
C29 C28 C33 C32 1.3(4) . . . . ?
N1 C28 C33 C32 -174.1(3) . . . . ?
C29 C28 C33 C34 -174.7(3) . . . . ?
N1 C28 C33 C34 9.9(4) . . . . ?
C31 C32 C33 C28 -2.9(4) . . . . ?
C31 C32 C33 C34 173.2(3) . . . . ?
C28 C33 C34 C39 -127.5(3) . . . . ?
C32 C33 C34 C39 56.5(4) . . . . ?
C28 C33 C34 C35 54.6(4) . . . . ?
C32 C33 C34 C35 -121.3(3) . . . . ?
C39 C34 C35 C36 1.1(5) . . . . ?
C33 C34 C35 C36 179.0(3) . . . . ?
C34 C35 C36 C37 0.3(5) . . . . ?
C35 C36 C37 C38 -0.7(5) . . . . ?
C36 C37 C38 C39 -0.3(5) . . . . ?
C37 C38 C39 C34 1.8(5) . . . . ?
C35 C34 C39 C38 -2.2(5) . . . . ?
C33 C34 C39 C38 179.9(3) . . . . ?
